data_4063406
loop_
_publ_author_name
'Braunschweig, Holger'
'D\"orfler, Rainer'
'Gruss, Katrin'
'K\"ohler, Julia'
'Radacki, Krzysztof'

_publ_section_title
;
 Insertion vs Ligand Exchange: Reactivity of DistannaAnsaHalf-Sandwich
 Complexes of Molybdenum and Tungsten toward Isocyanide and Phosphine
 Complexes of Nickel and Palladium
;
_journal_issue 2
_journal_name_full Organometallics
_journal_page_first 305
_journal_page_last 312
_journal_paper_doi 10.1021/om101049d
_journal_volume 30
_journal_year 2011
_chemical_formula_moiety 'C38 H67 N3 O2 Pd Sn2 W, C7 H8'
_chemical_formula_sum 'C45 H75 N3 O2 Pd Sn2 W'
_chemical_formula_weight 1217.71
_chemical_name_common
;
?
;
_chemical_name_systematic
; 
?
;
_space_group_IT_number 14
_symmetry_cell_setting monoclinic
_symmetry_space_group_name_Hall '-P 2yn'
_symmetry_space_group_name_H-M 'P 1 21/n 1'
_atom_sites_solution_hydrogens geom
_atom_sites_solution_primary direct
_atom_sites_solution_secondary difmap
_audit_creation_method SHELXL-97
_cell_angle_alpha 90.00
_cell_angle_beta 93.083(2)
_cell_angle_gamma 90.00
_cell_formula_units_Z 4
_cell_length_a 12.0560(5)
_cell_length_b 23.2372(9)
_cell_length_c 17.7022(7)
_cell_measurement_reflns_used 9629
_cell_measurement_temperature 100(2)
_cell_measurement_theta_max 28.33
_cell_measurement_theta_min 2.18
_cell_volume 4952.1(3)
_computing_cell_refinement 'Saint+ ver. 7.53A (Bruker AXS)'
_computing_data_collection 'APEX2 ver. 2008.3 (Bruker AXS)'
_computing_data_reduction 'Saint+ ver. 7.53A (Bruker AXS)'
_computing_molecular_graphics 'XP ver. 5.1 (Bruker AXS, 1998)'
_computing_publication_material 'SHELXL-97 (Sheldrick, 2008)'
_computing_structure_refinement 'SHELXL-97 (Sheldrick, 1997)'
_computing_structure_solution 'SHELXS-97 (Sheldrick, 1990)'
_diffrn_ambient_temperature 100(2)
_diffrn_measured_fraction_theta_full 1.000
_diffrn_measured_fraction_theta_max 0.999
_diffrn_measurement_device_type 'Bruker APEX-II CCD'
_diffrn_measurement_method '\f and \w scans'
_diffrn_radiation_monochromator 'multi-layer mirror'
_diffrn_radiation_source 'rotating anode'
_diffrn_radiation_type MoK\a
_diffrn_radiation_wavelength 0.71073
_diffrn_reflns_av_R_equivalents 0.0491
_diffrn_reflns_av_sigmaI/netI 0.0120
_diffrn_reflns_limit_h_max 16
_diffrn_reflns_limit_h_min -16
_diffrn_reflns_limit_k_max 31
_diffrn_reflns_limit_k_min -31
_diffrn_reflns_limit_l_max 23
_diffrn_reflns_limit_l_min -23
_diffrn_reflns_number 393937
_diffrn_reflns_theta_full 26.00
_diffrn_reflns_theta_max 28.33
_diffrn_reflns_theta_min 1.45
_exptl_absorpt_coefficient_mu 3.705
_exptl_absorpt_correction_T_max 0.7457
_exptl_absorpt_correction_T_min 0.6118
_exptl_absorpt_correction_type multi-scan
_exptl_absorpt_process_details 'Sadabs 2008/1 (Brucker 2008)'
_exptl_crystal_colour orange
_exptl_crystal_density_diffrn 1.633
_exptl_crystal_density_method 'not measured'
_exptl_crystal_description block
_exptl_crystal_F_000 2408
_exptl_crystal_size_max 0.17
_exptl_crystal_size_mid 0.09
_exptl_crystal_size_min 0.08
_refine_diff_density_max 1.268
_refine_diff_density_min -1.090
_refine_diff_density_rms 0.081
_refine_ls_extinction_method none
_refine_ls_goodness_of_fit_ref 1.123
_refine_ls_hydrogen_treatment constr
_refine_ls_matrix_type full
_refine_ls_number_parameters 507
_refine_ls_number_reflns 12322
_refine_ls_number_restraints 0
_refine_ls_restrained_S_all 1.123
_refine_ls_R_factor_all 0.0200
_refine_ls_R_factor_gt 0.0183
_refine_ls_shift/su_max 0.003
_refine_ls_shift/su_mean 0.000
_refine_ls_structure_factor_coef Fsqd
_refine_ls_weighting_details 'calc w=1/[\s^2^(Fo^2^)+(0.0169P)^2^+4.9480P] where P=(Fo^2^+2Fc^2^)/3'
_refine_ls_weighting_scheme calc
_refine_ls_wR_factor_gt 0.0448
_refine_ls_wR_factor_ref 0.0461
_reflns_number_gt 11800
_reflns_number_total 12322
_reflns_threshold_expression >2sigma(I)
_cod_data_source_file om101049d_si_001.cif
_cod_data_source_block 20
_cod_depositor_comments
;
The following automatic conversions were performed:

'_symmetry_cell_setting' value 'Monoclinic' changed to 'monoclinic'
according to the built-in table from CIF Core dictionary named
'cif_core.dic' version 2.4.1 from 2010-06-29.

Automatic conversion script
Id: cif_fix_values 1646 2011-03-28 12:23:43Z adriana 
;
_cod_original_sg_symbol_H-M P2(1)/n
_cod_database_code 4063406

loop_
_symmetry_equiv_pos_as_xyz
'x, y, z'
'-x+1/2, y+1/2, -z+1/2'
'-x, -y, -z'
'x-1/2, -y-1/2, z-1/2'

loop_
_atom_site_label
_atom_site_type_symbol
_atom_site_fract_x
_atom_site_fract_y
_atom_site_fract_z
_atom_site_U_iso_or_equiv
_atom_site_adp_type
_atom_site_occupancy
_atom_site_symmetry_multiplicity
_atom_site_calc_flag
_atom_site_refinement_flags
_atom_site_disorder_assembly
_atom_site_disorder_group
W1 W 0.460431(7) 0.113164(4) 0.911162(5) 0.01612(3) Uani 1 1 d . . .
O1 O 0.44595(15) 0.23693(8) 0.84356(10) 0.0278(4) Uani 1 1 d . . .
C1 C 0.45852(18) 0.19127(10) 0.86942(13) 0.0206(4) Uani 1 1 d . . .
O2 O 0.58135(15) 0.13116(8) 1.07052(10) 0.0287(4) Uani 1 1 d . . .
C2 C 0.54220(19) 0.12479(10) 1.00936(13) 0.0208(4) Uani 1 1 d . . .
C1_1 C 0.45716(18) 0.05532(9) 0.80357(12) 0.0174(4) Uani 1 1 d . . .
C2_1 C 0.34447(19) 0.07030(10) 0.81642(13) 0.0214(4) Uani 1 1 d . . .
H2_1 H 0.2969 0.0925 0.7833 0.026 Uiso 1 1 calc R . .
C3_1 C 0.3150(2) 0.04657(11) 0.88685(13) 0.0260(5) Uani 1 1 d . . .
H3_1 H 0.2455 0.0511 0.9090 0.031 Uiso 1 1 calc R . .
C4_1 C 0.4068(2) 0.01524(10) 0.91808(13) 0.0245(5) Uani 1 1 d . . .
H4_1 H 0.4095 -0.0057 0.9642 0.029 Uiso 1 1 calc R . .
C5_1 C 0.49436(19) 0.02076(10) 0.86786(12) 0.0199(4) Uani 1 1 d . . .
H5_1 H 0.5662 0.0043 0.8754 0.024 Uiso 1 1 calc R . .
C1_2 C 0.34643(19) 0.15102(10) 0.97451(13) 0.0218(4) Uani 1 1 d . . .
N2_2 N 0.27828(17) 0.17298(10) 1.01003(12) 0.0264(4) Uani 1 1 d . . .
C3_2 C 0.22332(19) 0.18426(10) 1.07983(12) 0.0202(4) Uani 1 1 d . . .
C4_2 C 0.2664(3) 0.14091(14) 1.13867(18) 0.0450(8) Uani 1 1 d . . .
H4A_2 H 0.2463 0.1019 1.1218 0.068 Uiso 1 1 calc R . .
H4B_2 H 0.2334 0.1488 1.1870 0.068 Uiso 1 1 calc R . .
H4C_2 H 0.3475 0.1440 1.1452 0.068 Uiso 1 1 calc R . .
C5_2 C 0.0996(2) 0.1789(2) 1.06400(19) 0.0534(10) Uani 1 1 d . . .
H5A_2 H 0.0749 0.2074 1.0259 0.080 Uiso 1 1 calc R . .
H5B_2 H 0.0616 0.1857 1.1107 0.080 Uiso 1 1 calc R . .
H5C_2 H 0.0820 0.1402 1.0451 0.080 Uiso 1 1 calc R . .
C6_2 C 0.2550(3) 0.24454(12) 1.10513(17) 0.0390(7) Uani 1 1 d . . .
H6A_2 H 0.3359 0.2470 1.1137 0.058 Uiso 1 1 calc R . .
H6B_2 H 0.2195 0.2535 1.1522 0.058 Uiso 1 1 calc R . .
H6C_2 H 0.2303 0.2721 1.0659 0.058 Uiso 1 1 calc R . .
Sn1 Sn 0.691531(11) 0.136801(6) 0.875016(7) 0.01430(3) Uani 1 1 d . . .
C1_3 C 0.73761(19) 0.22765(9) 0.91101(13) 0.0195(4) Uani 1 1 d . . .
C2_3 C 0.6726(2) 0.24725(11) 0.97829(14) 0.0264(5) Uani 1 1 d . . .
H2A_3 H 0.6922 0.2871 0.9910 0.040 Uiso 1 1 calc R . .
H2B_3 H 0.6912 0.2224 1.0219 0.040 Uiso 1 1 calc R . .
H2C_3 H 0.5928 0.2447 0.9650 0.040 Uiso 1 1 calc R . .
C3_3 C 0.86094(19) 0.23233(11) 0.93510(14) 0.0239(5) Uani 1 1 d . . .
H3A_3 H 0.9054 0.2182 0.8943 0.036 Uiso 1 1 calc R . .
H3B_3 H 0.8767 0.2092 0.9807 0.036 Uiso 1 1 calc R . .
H3C_3 H 0.8797 0.2726 0.9458 0.036 Uiso 1 1 calc R . .
C4_3 C 0.7138(2) 0.26830(10) 0.84414(14) 0.0259(5) Uani 1 1 d . . .
H4A_3 H 0.7327 0.3078 0.8594 0.039 Uiso 1 1 calc R . .
H4B_3 H 0.6348 0.2663 0.8281 0.039 Uiso 1 1 calc R . .
H4C_3 H 0.7586 0.2569 0.8020 0.039 Uiso 1 1 calc R . .
C1_4 C 0.81837(18) 0.07725(10) 0.93512(12) 0.0194(4) Uani 1 1 d . . .
C2_4 C 0.93294(19) 0.08717(11) 0.90346(13) 0.0237(5) Uani 1 1 d . . .
H2A_4 H 0.9872 0.0612 0.9286 0.036 Uiso 1 1 calc R . .
H2B_4 H 0.9559 0.1271 0.9126 0.036 Uiso 1 1 calc R . .
H2C_4 H 0.9288 0.0795 0.8489 0.036 Uiso 1 1 calc R . .
C3_4 C 0.8273(2) 0.08613(11) 1.02076(13) 0.0244(5) Uani 1 1 d . . .
H3A_4 H 0.7568 0.0755 1.0422 0.037 Uiso 1 1 calc R . .
H3B_4 H 0.8436 0.1266 1.0320 0.037 Uiso 1 1 calc R . .
H3C_4 H 0.8870 0.0620 1.0431 0.037 Uiso 1 1 calc R . .
C4_4 C 0.7877(2) 0.01460(10) 0.91884(14) 0.0253(5) Uani 1 1 d . . .
H4A_4 H 0.7754 0.0091 0.8641 0.038 Uiso 1 1 calc R . .
H4B_4 H 0.7197 0.0049 0.9440 0.038 Uiso 1 1 calc R . .
H4C_4 H 0.8483 -0.0105 0.9379 0.038 Uiso 1 1 calc R . .
Pd1 Pd 0.747114(13) 0.124379(7) 0.732350(8) 0.01385(3) Uani 1 1 d . . .
C1_5 C 0.88695(19) 0.17081(10) 0.75385(12) 0.0192(4) Uani 1 1 d . . .
N2_5 N 0.96787(16) 0.19747(9) 0.75564(11) 0.0205(4) Uani 1 1 d . . .
C3_5 C 1.07053(18) 0.23099(10) 0.75748(14) 0.0224(4) Uani 1 1 d . . .
C4_5 C 1.0400(2) 0.29352(12) 0.77275(19) 0.0373(6) Uani 1 1 d . . .
H4A_5 H 0.9885 0.3074 0.7321 0.056 Uiso 1 1 calc R . .
H4B_5 H 1.1074 0.3172 0.7748 0.056 Uiso 1 1 calc R . .
H4C_5 H 1.0045 0.2961 0.8212 0.056 Uiso 1 1 calc R . .
C5_5 C 1.1199(2) 0.22417(15) 0.68055(16) 0.0397(7) Uani 1 1 d . . .
H5A_5 H 1.1321 0.1832 0.6704 0.060 Uiso 1 1 calc R . .
H5B_5 H 1.1910 0.2447 0.6805 0.060 Uiso 1 1 calc R . .
H5C_5 H 1.0686 0.2402 0.6412 0.060 Uiso 1 1 calc R . .
C6_5 C 1.1471(2) 0.20724(15) 0.82102(18) 0.0394(7) Uani 1 1 d . . .
H6A_5 H 1.1131 0.2130 0.8695 0.059 Uiso 1 1 calc R . .
H6B_5 H 1.2185 0.2274 0.8217 0.059 Uiso 1 1 calc R . .
H6C_5 H 1.1589 0.1660 0.8129 0.059 Uiso 1 1 calc R . .
C1_6 C 0.78699(19) 0.11050(10) 0.62358(12) 0.0200(4) Uani 1 1 d . . .
N2_6 N 0.82088(18) 0.10726(9) 0.56431(11) 0.0233(4) Uani 1 1 d . . .
C3_6 C 0.8678(2) 0.10361(12) 0.48961(14) 0.0308(6) Uani 1 1 d . . .
C4_6 C 0.8022(4) 0.14474(18) 0.43681(18) 0.0604(11) Uani 1 1 d . . .
H4A_6 H 0.7236 0.1337 0.4342 0.091 Uiso 1 1 calc R . .
H4B_6 H 0.8310 0.1428 0.3862 0.091 Uiso 1 1 calc R . .
H4C_6 H 0.8099 0.1841 0.4562 0.091 Uiso 1 1 calc R . .
C5_6 C 0.9900(3) 0.12014(19) 0.5003(2) 0.0597(12) Uani 1 1 d . . .
H5A_6 H 0.9961 0.1599 0.5185 0.090 Uiso 1 1 calc R . .
H5B_6 H 1.0252 0.1168 0.4519 0.090 Uiso 1 1 calc R . .
H5C_6 H 1.0272 0.0943 0.5374 0.090 Uiso 1 1 calc R . .
C6_6 C 0.8545(3) 0.04205(14) 0.46255(17) 0.0419(7) Uani 1 1 d . . .
H6A_6 H 0.8917 0.0161 0.4995 0.063 Uiso 1 1 calc R . .
H6B_6 H 0.8878 0.0378 0.4136 0.063 Uiso 1 1 calc R . .
H6C_6 H 0.7753 0.0324 0.4571 0.063 Uiso 1 1 calc R . .
Sn2 Sn 0.558795(12) 0.072311(6) 0.708177(7) 0.01411(3) Uani 1 1 d . . .
C1_7 C 0.45176(19) 0.12470(10) 0.62864(13) 0.0206(4) Uani 1 1 d . . .
C2_7 C 0.5122(2) 0.13213(12) 0.55537(14) 0.0307(5) Uani 1 1 d . . .
H2A_7 H 0.5243 0.0943 0.5327 0.046 Uiso 1 1 calc R . .
H2B_7 H 0.5840 0.1509 0.5666 0.046 Uiso 1 1 calc R . .
H2C_7 H 0.4671 0.1559 0.5199 0.046 Uiso 1 1 calc R . .
C3_7 C 0.4361(2) 0.18391(11) 0.66409(15) 0.0298(5) Uani 1 1 d . . .
H3A_7 H 0.5089 0.2011 0.6769 0.045 Uiso 1 1 calc R . .
H3B_7 H 0.3950 0.1798 0.7101 0.045 Uiso 1 1 calc R . .
H3C_7 H 0.3944 0.2088 0.6280 0.045 Uiso 1 1 calc R . .
C4_7 C 0.3379(2) 0.09777(13) 0.60936(15) 0.0324(6) Uani 1 1 d . . .
H4A_7 H 0.2928 0.1244 0.5776 0.049 Uiso 1 1 calc R . .
H4B_7 H 0.3005 0.0901 0.6561 0.049 Uiso 1 1 calc R . .
H4C_7 H 0.3474 0.0616 0.5820 0.049 Uiso 1 1 calc R . .
C1_8 C 0.57085(19) -0.01707(9) 0.66349(12) 0.0191(4) Uani 1 1 d . . .
C2_8 C 0.6256(3) -0.05451(12) 0.72504(15) 0.0372(7) Uani 1 1 d . . .
H2A_8 H 0.6368 -0.0933 0.7052 0.056 Uiso 1 1 calc R . .
H2B_8 H 0.5778 -0.0565 0.7680 0.056 Uiso 1 1 calc R . .
H2C_8 H 0.6975 -0.0379 0.7417 0.056 Uiso 1 1 calc R . .
C3_8 C 0.4559(2) -0.04169(13) 0.6424(2) 0.0432(7) Uani 1 1 d . . .
H3A_8 H 0.4224 -0.0205 0.5991 0.065 Uiso 1 1 calc R . .
H3B_8 H 0.4088 -0.0380 0.6856 0.065 Uiso 1 1 calc R . .
H3C_8 H 0.4628 -0.0824 0.6290 0.065 Uiso 1 1 calc R . .
C4_8 C 0.6409(3) -0.01879(11) 0.59440(14) 0.0322(6) Uani 1 1 d . . .
H4A_8 H 0.6495 -0.0588 0.5781 0.048 Uiso 1 1 calc R . .
H4B_8 H 0.7142 -0.0022 0.6074 0.048 Uiso 1 1 calc R . .
H4C_8 H 0.6040 0.0035 0.5533 0.048 Uiso 1 1 calc R . .
C1_9 C 0.89765(14) 0.10310(7) 0.23759(9) 0.0267(7) Uani 0.768(4) 1 d PG A 1
C2_9 C 1.00282(16) 0.11414(8) 0.27192(13) 0.0296(8) Uani 0.768(4) 1 d PG A 1
H2_9 H 1.0312 0.1579 0.2795 0.035 Uiso 0.768(4) 1 d PG A 1
C3_9 C 1.07122(15) 0.06838(10) 0.29642(14) 0.0368(9) Uani 0.768(4) 1 d PG A 1
H3_9 H 1.1523 0.0769 0.3229 0.044 Uiso 0.768(4) 1 d PG A 1
C4_9 C 1.03444(19) 0.01159(9) 0.28658(13) 0.0397(9) Uani 0.768(4) 1 d PG A 1
H4_9 H 1.0872 -0.0237 0.3055 0.048 Uiso 0.768(4) 1 d PG A 1
C5_9 C 0.9293(2) 0.00055(7) 0.25224(15) 0.0389(9) Uani 0.768(4) 1 d PG A 1
H5_9 H 0.9009 -0.0433 0.2447 0.047 Uiso 0.768(4) 1 d PG A 1
C6_9 C 0.86088(15) 0.04631(8) 0.22775(12) 0.0314(8) Uani 0.768(4) 1 d PG A 1
H6_9 H 0.7797 0.0378 0.2013 0.038 Uiso 0.768(4) 1 d PG A 1
C7_9 C 0.8234(2) 0.15278(10) 0.21098(16) 0.0389(9) Uani 0.768(4) 1 d PG A 1
H7A_9 H 0.8658 0.1934 0.2234 0.058 Uiso 0.768(4) 1 d PG A 1
H7B_9 H 0.8049 0.1492 0.1502 0.058 Uiso 0.768(4) 1 d PG A 1
H7C_9 H 0.7462 0.1514 0.2403 0.058 Uiso 0.768(4) 1 d PG A 1
C1_10 C 0.9660(6) 0.0427(3) 0.2743(4) 0.030 Uiso 0.186(3) 1 d PG A 2
C2_10 C 0.8569(7) 0.0343(3) 0.2454(6) 0.030 Uiso 0.186(3) 1 d PG A 2
H2_10 H 0.8201 -0.0081 0.2466 0.036 Uiso 0.186(3) 1 d PG A 2
C3_10 C 0.7955(6) 0.0806(4) 0.2148(6) 0.030 Uiso 0.186(3) 1 d PG A 2
H3_10 H 0.7113 0.0741 0.1925 0.036 Uiso 0.186(3) 1 d PG A 2
C4_10 C 0.8432(8) 0.1355(4) 0.2133(6) 0.030(4) Uiso 0.186(3) 1 d PG A 2
H4_10 H 0.7958 0.1713 0.1897 0.036 Uiso 0.186(3) 1 d PG A 2
C5_10 C 0.9523(9) 0.1440(3) 0.2422(7) 0.030 Uiso 0.186(3) 1 d PG A 2
H5_10 H 0.9891 0.1864 0.2410 0.036 Uiso 0.186(3) 1 d PG A 2
C6_10 C 1.0137(6) 0.0976(4) 0.2727(6) 0.030 Uiso 0.186(3) 1 d PG A 2
H6_10 H 1.0979 0.1042 0.2951 0.036 Uiso 0.186(3) 1 d PG A 2
C7_10 C 1.0328(10) -0.0076(4) 0.3074(7) 0.030 Uiso 0.186(3) 1 d PG A 2
H7A_10 H 0.9822 -0.0465 0.3038 0.045 Uiso 0.186(3) 1 d PG A 2
H7B_10 H 1.1070 -0.0137 0.2758 0.045 Uiso 0.186(3) 1 d PG A 2
H7C_10 H 1.0569 0.0012 0.3665 0.045 Uiso 0.186(3) 1 d PG A 2
C1_11 C 0.917(2) 0.0328(11) 0.2608(16) 0.030 Uiso 0.0464(7) 1 d PG A 3
C2_11 C 1.007(2) 0.0699(15) 0.274(2) 0.030 Uiso 0.0464(7) 1 d PG A 3
H2_11 H 1.0850 0.0533 0.2979 0.036 Uiso 0.0464(7) 1 d PG A 3
C3_11 C 0.996(3) 0.1286(14) 0.258(3) 0.030 Uiso 0.0464(7) 1 d PG A 3
H3_11 H 1.0656 0.1572 0.2681 0.036 Uiso 0.0464(7) 1 d PG A 3
C4_11 C 0.895(4) 0.1501(12) 0.227(2) 0.030 Uiso 0.0464(7) 1 d PG A 3
H4_11 H 0.8863 0.1954 0.2141 0.036 Uiso 0.0464(7) 1 d PG A 3
C5_11 C 0.804(3) 0.1130(15) 0.213(2) 0.030 Uiso 0.0464(7) 1 d PG A 3
H5_11 H 0.7263 0.1296 0.1900 0.036 Uiso 0.0464(7) 1 d PG A 3
C6_11 C 0.815(2) 0.0543(14) 0.230(2) 0.030 Uiso 0.0464(7) 1 d PG A 3
H6_11 H 0.7456 0.0257 0.2198 0.036 Uiso 0.0464(7) 1 d PG A 3
C7_11 C 0.928(4) -0.0309(12) 0.279(3) 0.030 Uiso 0.0464(7) 1 d PG A 3
H7A_11 H 1.0124 -0.0395 0.3021 0.045 Uiso 0.0464(7) 1 d PG A 3
H7B_11 H 0.8688 -0.0428 0.3205 0.045 Uiso 0.0464(7) 1 d PG A 3
H7C_11 H 0.9124 -0.0560 0.2276 0.045 Uiso 0.0464(7) 1 d PG A 3

loop_
_atom_site_aniso_label
_atom_site_aniso_U_11
_atom_site_aniso_U_22
_atom_site_aniso_U_33
_atom_site_aniso_U_23
_atom_site_aniso_U_13
_atom_site_aniso_U_12
W1 0.01561(4) 0.01896(4) 0.01409(4) -0.00329(3) 0.00361(3) -0.00246(3)
O1 0.0267(9) 0.0238(9) 0.0326(9) 0.0000(7) -0.0020(7) 0.0003(7)
C1 0.0179(10) 0.0233(11) 0.0207(10) -0.0058(8) 0.0011(8) -0.0015(8)
O2 0.0289(9) 0.0374(10) 0.0198(8) -0.0067(7) -0.0003(7) -0.0011(8)
C2 0.0194(10) 0.0231(11) 0.0202(10) -0.0027(8) 0.0045(8) -0.0010(8)
C1_1 0.0196(10) 0.0182(10) 0.0145(9) -0.0032(7) 0.0019(7) -0.0030(8)
C2_1 0.0190(10) 0.0255(11) 0.0196(10) -0.0058(8) 0.0007(8) -0.0042(8)
C3_1 0.0230(11) 0.0327(13) 0.0229(11) -0.0085(9) 0.0085(9) -0.0115(9)
C4_1 0.0323(12) 0.0241(11) 0.0175(10) -0.0020(8) 0.0058(9) -0.0100(9)
C5_1 0.0239(11) 0.0189(10) 0.0170(9) -0.0018(8) 0.0018(8) -0.0032(8)
C1_2 0.0196(10) 0.0264(11) 0.0192(10) -0.0034(8) -0.0002(8) -0.0021(9)
N2_2 0.0220(10) 0.0329(11) 0.0246(10) -0.0087(8) 0.0039(8) 0.0005(8)
C3_2 0.0198(10) 0.0233(11) 0.0178(10) -0.0032(8) 0.0036(8) 0.0010(8)
C4_2 0.069(2) 0.0316(15) 0.0335(15) 0.0070(12) -0.0003(14) 0.0030(14)
C5_2 0.0225(14) 0.099(3) 0.0395(17) -0.0162(18) 0.0063(12) -0.0035(16)
C6_2 0.0566(19) 0.0255(13) 0.0354(14) -0.0081(11) 0.0088(13) -0.0004(12)
Sn1 0.01611(7) 0.01558(7) 0.01133(6) -0.00177(5) 0.00190(5) -0.00174(5)
C1_3 0.0201(10) 0.0186(10) 0.0202(10) -0.0051(8) 0.0029(8) -0.0017(8)
C2_3 0.0249(11) 0.0260(12) 0.0289(12) -0.0140(10) 0.0056(9) -0.0037(9)
C3_3 0.0207(11) 0.0256(11) 0.0254(11) -0.0075(9) 0.0007(9) -0.0045(9)
C4_3 0.0270(12) 0.0187(11) 0.0321(12) 0.0013(9) 0.0028(10) -0.0011(9)
C1_4 0.0205(10) 0.0218(11) 0.0158(9) -0.0002(8) 0.0009(8) 0.0004(8)
C2_4 0.0197(10) 0.0286(12) 0.0231(11) 0.0024(9) 0.0035(8) 0.0030(9)
C3_4 0.0243(11) 0.0327(13) 0.0160(10) 0.0016(9) -0.0004(8) -0.0004(9)
C4_4 0.0296(12) 0.0214(11) 0.0244(11) 0.0018(9) -0.0011(9) 0.0010(9)
Pd1 0.01578(7) 0.01550(7) 0.01040(7) -0.00043(5) 0.00187(5) -0.00205(5)
C1_5 0.0217(10) 0.0223(10) 0.0137(9) -0.0005(8) 0.0016(8) -0.0004(8)
N2_5 0.0192(9) 0.0237(9) 0.0186(9) 0.0003(7) 0.0017(7) -0.0011(7)
C3_5 0.0159(10) 0.0252(11) 0.0263(11) -0.0018(9) 0.0030(8) -0.0044(8)
C4_5 0.0332(14) 0.0259(13) 0.0534(18) -0.0022(12) 0.0085(12) -0.0066(11)
C5_5 0.0332(14) 0.0540(18) 0.0334(14) -0.0102(13) 0.0153(11) -0.0178(13)
C6_5 0.0210(12) 0.0518(18) 0.0443(16) 0.0066(14) -0.0070(11) -0.0012(12)
C1_6 0.0221(11) 0.0210(10) 0.0171(10) -0.0001(8) 0.0022(8) -0.0030(8)
N2_6 0.0278(10) 0.0248(10) 0.0178(9) -0.0030(7) 0.0060(8) -0.0038(8)
C3_6 0.0377(14) 0.0400(14) 0.0160(11) -0.0074(10) 0.0138(10) -0.0090(11)
C4_6 0.092(3) 0.070(2) 0.0217(14) 0.0105(15) 0.0202(16) 0.009(2)
C5_6 0.0474(19) 0.092(3) 0.0425(18) -0.0291(18) 0.0266(15) -0.0388(19)
C6_6 0.0426(16) 0.0493(18) 0.0350(15) -0.0208(13) 0.0140(12) -0.0103(14)
Sn2 0.01660(7) 0.01423(6) 0.01151(6) -0.00044(5) 0.00086(5) -0.00117(5)
C1_7 0.0228(11) 0.0212(11) 0.0176(10) 0.0025(8) -0.0014(8) 0.0012(8)
C2_7 0.0364(14) 0.0352(14) 0.0205(11) 0.0083(10) 0.0024(10) 0.0110(11)
C3_7 0.0352(14) 0.0244(12) 0.0292(12) -0.0014(10) -0.0024(10) 0.0076(10)
C4_7 0.0291(13) 0.0376(14) 0.0290(13) 0.0059(11) -0.0111(10) -0.0047(11)
C1_8 0.0242(11) 0.0158(10) 0.0173(10) -0.0021(8) 0.0019(8) -0.0019(8)
C2_8 0.064(2) 0.0240(13) 0.0229(12) -0.0020(10) -0.0030(12) 0.0119(12)
C3_8 0.0306(14) 0.0309(14) 0.068(2) -0.0187(14) 0.0036(14) -0.0069(11)
C4_8 0.0509(16) 0.0229(12) 0.0239(12) -0.0033(9) 0.0125(11) 0.0021(11)
C1_9 0.0285(16) 0.0330(17) 0.0189(14) -0.0084(12) 0.0052(12) 0.0014(13)
C2_9 0.0265(16) 0.035(2) 0.0279(18) -0.0056(15) 0.0053(13) -0.0009(14)
C3_9 0.0289(18) 0.049(2) 0.0325(18) -0.0052(16) 0.0018(14) 0.0058(16)
C4_9 0.050(2) 0.036(2) 0.0329(19) 0.0015(15) 0.0066(17) 0.0182(18)
C5_9 0.050(2) 0.032(2) 0.0347(19) -0.0074(15) 0.0066(16) -0.0019(16)
C6_9 0.0350(18) 0.0327(19) 0.0265(17) -0.0091(14) 0.0018(15) -0.0082(15)
C7_9 0.045(2) 0.041(2) 0.0305(19) -0.0041(16) -0.0008(16) 0.018(2)

loop_
_atom_type_symbol
_atom_type_description
_atom_type_scat_dispersion_real
_atom_type_scat_dispersion_imag
_atom_type_scat_source
C C 0.0033 0.0016 'International Tables Vol C Tables 4.2.6.8 and 6.1.1.4'
H H 0.0000 0.0000 'International Tables Vol C Tables 4.2.6.8 and 6.1.1.4'
N N 0.0061 0.0033 'International Tables Vol C Tables 4.2.6.8 and 6.1.1.4'
O O 0.0106 0.0060 'International Tables Vol C Tables 4.2.6.8 and 6.1.1.4'
W W -0.8490 6.8722 'International Tables Vol C Tables 4.2.6.8 and 6.1.1.4'
Pd Pd -0.9988 1.0072 'International Tables Vol C Tables 4.2.6.8 and 6.1.1.4'
Sn Sn -0.6537 1.4246 'International Tables Vol C Tables 4.2.6.8 and 6.1.1.4'

loop_
_geom_angle_atom_site_label_1
_geom_angle_atom_site_label_2
_geom_angle_atom_site_label_3
_geom_angle
_geom_angle_site_symmetry_1
_geom_angle_site_symmetry_3
_geom_angle_publ_flag
C1 W1 C2 101.59(9) . . ?
C1 W1 C1_2 79.13(9) . . ?
C2 W1 C1_2 76.92(9) . . ?
C1 W1 C5_1 136.91(8) . . ?
C2 W1 C5_1 109.22(9) . . ?
C1_2 W1 C5_1 136.24(9) . . ?
C1 W1 C1_1 103.11(8) . . ?
C2 W1 C1_1 141.82(9) . . ?
C1_2 W1 C1_1 136.26(8) . . ?
C5_1 W1 C1_1 36.17(7) . . ?
C1 W1 C2_1 97.42(9) . . ?
C2 W1 C2_1 159.93(9) . . ?
C1_2 W1 C2_1 100.63(8) . . ?
C5_1 W1 C2_1 58.71(8) . . ?
C1_1 W1 C2_1 35.67(8) . . ?
C1 W1 C3_1 123.02(9) . . ?
C2 W1 C3_1 125.61(9) . . ?
C1_2 W1 C3_1 82.30(9) . . ?
C5_1 W1 C3_1 58.41(8) . . ?
C1_1 W1 C3_1 59.53(8) . . ?
C2_1 W1 C3_1 35.25(8) . . ?
C1 W1 C4_1 155.64(9) . . ?
C2 W1 C4_1 102.18(9) . . ?
C1_2 W1 C4_1 101.16(9) . . ?
C5_1 W1 C4_1 35.25(8) . . ?
C1_1 W1 C4_1 59.72(8) . . ?
C2_1 W1 C4_1 58.39(8) . . ?
C3_1 W1 C4_1 34.73(9) . . ?
C1 W1 Sn1 74.77(6) . . ?
C2 W1 Sn1 74.44(7) . . ?
C1_2 W1 Sn1 135.98(7) . . ?
C5_1 W1 Sn1 85.14(6) . . ?
C1_1 W1 Sn1 84.52(5) . . ?
C2_1 W1 Sn1 117.27(6) . . ?
C3_1 W1 Sn1 141.72(6) . . ?
C4_1 W1 Sn1 117.03(6) . . ?
O1 C1 W1 173.1(2) . . ?
O2 C2 W1 173.8(2) . . ?
C2_1 C1_1 C5_1 105.49(19) . . ?
C2_1 C1_1 Sn2 131.13(16) . . ?
C5_1 C1_1 Sn2 123.27(16) . . ?
C2_1 C1_1 W1 72.82(12) . . ?
C5_1 C1_1 W1 71.68(12) . . ?
Sn2 C1_1 W1 122.99(9) . . ?
C3_1 C2_1 C1_1 109.1(2) . . ?
C3_1 C2_1 W1 72.89(13) . . ?
C1_1 C2_1 W1 71.52(12) . . ?
C3_1 C2_1 H2_1 125.4 . . ?
C1_1 C2_1 H2_1 125.4 . . ?
W1 C2_1 H2_1 121.8 . . ?
C4_1 C3_1 C2_1 108.4(2) . . ?
C4_1 C3_1 W1 73.03(13) . . ?
C2_1 C3_1 W1 71.85(13) . . ?
C4_1 C3_1 H3_1 125.8 . . ?
C2_1 C3_1 H3_1 125.8 . . ?
W1 C3_1 H3_1 121.0 . . ?
C3_1 C4_1 C5_1 107.5(2) . . ?
C3_1 C4_1 W1 72.24(14) . . ?
C5_1 C4_1 W1 70.56(13) . . ?
C3_1 C4_1 H4_1 126.2 . . ?
C5_1 C4_1 H4_1 126.2 . . ?
W1 C4_1 H4_1 122.6 . . ?
C4_1 C5_1 C1_1 109.5(2) . . ?
C4_1 C5_1 W1 74.18(13) . . ?
C1_1 C5_1 W1 72.15(12) . . ?
C4_1 C5_1 H5_1 125.3 . . ?
C1_1 C5_1 H5_1 125.3 . . ?
W1 C5_1 H5_1 120.1 . . ?
N2_2 C1_2 W1 178.5(2) . . ?
C1_2 N2_2 C3_2 153.3(2) . . ?
N2_2 C3_2 C5_2 108.5(2) . . ?
N2_2 C3_2 C6_2 107.4(2) . . ?
C5_2 C3_2 C6_2 111.3(3) . . ?
N2_2 C3_2 C4_2 107.9(2) . . ?
C5_2 C3_2 C4_2 111.8(3) . . ?
C6_2 C3_2 C4_2 109.8(2) . . ?
C3_2 C4_2 H4A_2 109.5 . . ?
C3_2 C4_2 H4B_2 109.5 . . ?
H4A_2 C4_2 H4B_2 109.5 . . ?
C3_2 C4_2 H4C_2 109.5 . . ?
H4A_2 C4_2 H4C_2 109.5 . . ?
H4B_2 C4_2 H4C_2 109.5 . . ?
C3_2 C5_2 H5A_2 109.5 . . ?
C3_2 C5_2 H5B_2 109.5 . . ?
H5A_2 C5_2 H5B_2 109.5 . . ?
C3_2 C5_2 H5C_2 109.5 . . ?
H5A_2 C5_2 H5C_2 109.5 . . ?
H5B_2 C5_2 H5C_2 109.5 . . ?
C3_2 C6_2 H6A_2 109.5 . . ?
C3_2 C6_2 H6B_2 109.5 . . ?
H6A_2 C6_2 H6B_2 109.5 . . ?
C3_2 C6_2 H6C_2 109.5 . . ?
H6A_2 C6_2 H6C_2 109.5 . . ?
H6B_2 C6_2 H6C_2 109.5 . . ?
C1_3 Sn1 C1_4 106.61(8) . . ?
C1_3 Sn1 Pd1 107.29(6) . . ?
C1_4 Sn1 Pd1 100.36(5) . . ?
C1_3 Sn1 W1 109.47(6) . . ?
C1_4 Sn1 W1 113.81(6) . . ?
Pd1 Sn1 W1 118.377(6) . . ?
C3_3 C1_3 C4_3 108.14(19) . . ?
C3_3 C1_3 C2_3 107.03(18) . . ?
C4_3 C1_3 C2_3 109.6(2) . . ?
C3_3 C1_3 Sn1 111.40(15) . . ?
C4_3 C1_3 Sn1 108.96(15) . . ?
C2_3 C1_3 Sn1 111.60(15) . . ?
C1_3 C2_3 H2A_3 109.5 . . ?
C1_3 C2_3 H2B_3 109.5 . . ?
H2A_3 C2_3 H2B_3 109.5 . . ?
C1_3 C2_3 H2C_3 109.5 . . ?
H2A_3 C2_3 H2C_3 109.5 . . ?
H2B_3 C2_3 H2C_3 109.5 . . ?
C1_3 C3_3 H3A_3 109.5 . . ?
C1_3 C3_3 H3B_3 109.5 . . ?
H3A_3 C3_3 H3B_3 109.5 . . ?
C1_3 C3_3 H3C_3 109.5 . . ?
H3A_3 C3_3 H3C_3 109.5 . . ?
H3B_3 C3_3 H3C_3 109.5 . . ?
C1_3 C4_3 H4A_3 109.5 . . ?
C1_3 C4_3 H4B_3 109.5 . . ?
H4A_3 C4_3 H4B_3 109.5 . . ?
C1_3 C4_3 H4C_3 109.5 . . ?
H4A_3 C4_3 H4C_3 109.5 . . ?
H4B_3 C4_3 H4C_3 109.5 . . ?
C4_4 C1_4 C3_4 108.64(19) . . ?
C4_4 C1_4 C2_4 106.73(19) . . ?
C3_4 C1_4 C2_4 108.99(19) . . ?
C4_4 C1_4 Sn1 109.93(15) . . ?
C3_4 C1_4 Sn1 112.96(15) . . ?
C2_4 C1_4 Sn1 109.40(14) . . ?
C1_4 C2_4 H2A_4 109.5 . . ?
C1_4 C2_4 H2B_4 109.5 . . ?
H2A_4 C2_4 H2B_4 109.5 . . ?
C1_4 C2_4 H2C_4 109.5 . . ?
H2A_4 C2_4 H2C_4 109.5 . . ?
H2B_4 C2_4 H2C_4 109.5 . . ?
C1_4 C3_4 H3A_4 109.5 . . ?
C1_4 C3_4 H3B_4 109.5 . . ?
H3A_4 C3_4 H3B_4 109.5 . . ?
C1_4 C3_4 H3C_4 109.5 . . ?
H3A_4 C3_4 H3C_4 109.5 . . ?
H3B_4 C3_4 H3C_4 109.5 . . ?
C1_4 C4_4 H4A_4 109.5 . . ?
C1_4 C4_4 H4B_4 109.5 . . ?
H4A_4 C4_4 H4B_4 109.5 . . ?
C1_4 C4_4 H4C_4 109.5 . . ?
H4A_4 C4_4 H4C_4 109.5 . . ?
H4B_4 C4_4 H4C_4 109.5 . . ?
C1_5 Pd1 C1_6 91.47(9) . . ?
C1_5 Pd1 Sn2 175.24(6) . . ?
C1_6 Pd1 Sn2 91.10(6) . . ?
C1_5 Pd1 Sn1 90.77(6) . . ?
C1_6 Pd1 Sn1 176.99(6) . . ?
Sn2 Pd1 Sn1 86.802(6) . . ?
N2_5 C1_5 Pd1 170.72(19) . . ?
C1_5 N2_5 C3_5 179.6(3) . . ?
N2_5 C3_5 C6_5 107.6(2) . . ?
N2_5 C3_5 C5_5 107.2(2) . . ?
C6_5 C3_5 C5_5 111.9(2) . . ?
N2_5 C3_5 C4_5 107.41(19) . . ?
C6_5 C3_5 C4_5 110.9(2) . . ?
C5_5 C3_5 C4_5 111.5(2) . . ?
C3_5 C4_5 H4A_5 109.5 . . ?
C3_5 C4_5 H4B_5 109.5 . . ?
H4A_5 C4_5 H4B_5 109.5 . . ?
C3_5 C4_5 H4C_5 109.5 . . ?
H4A_5 C4_5 H4C_5 109.5 . . ?
H4B_5 C4_5 H4C_5 109.5 . . ?
C3_5 C5_5 H5A_5 109.5 . . ?
C3_5 C5_5 H5B_5 109.5 . . ?
H5A_5 C5_5 H5B_5 109.5 . . ?
C3_5 C5_5 H5C_5 109.5 . . ?
H5A_5 C5_5 H5C_5 109.5 . . ?
H5B_5 C5_5 H5C_5 109.5 . . ?
C3_5 C6_5 H6A_5 109.5 . . ?
C3_5 C6_5 H6B_5 109.5 . . ?
H6A_5 C6_5 H6B_5 109.5 . . ?
C3_5 C6_5 H6C_5 109.5 . . ?
H6A_5 C6_5 H6C_5 109.5 . . ?
H6B_5 C6_5 H6C_5 109.5 . . ?
N2_6 C1_6 Pd1 171.2(2) . . ?
C1_6 N2_6 C3_6 178.2(3) . . ?
N2_6 C3_6 C6_6 107.5(2) . . ?
N2_6 C3_6 C5_6 106.9(2) . . ?
C6_6 C3_6 C5_6 111.3(3) . . ?
N2_6 C3_6 C4_6 107.7(2) . . ?
C6_6 C3_6 C4_6 110.8(3) . . ?
C5_6 C3_6 C4_6 112.5(3) . . ?
C3_6 C4_6 H4A_6 109.5 . . ?
C3_6 C4_6 H4B_6 109.5 . . ?
H4A_6 C4_6 H4B_6 109.5 . . ?
C3_6 C4_6 H4C_6 109.5 . . ?
H4A_6 C4_6 H4C_6 109.5 . . ?
H4B_6 C4_6 H4C_6 109.5 . . ?
C3_6 C5_6 H5A_6 109.5 . . ?
C3_6 C5_6 H5B_6 109.5 . . ?
H5A_6 C5_6 H5B_6 109.5 . . ?
C3_6 C5_6 H5C_6 109.5 . . ?
H5A_6 C5_6 H5C_6 109.5 . . ?
H5B_6 C5_6 H5C_6 109.5 . . ?
C3_6 C6_6 H6A_6 109.5 . . ?
C3_6 C6_6 H6B_6 109.5 . . ?
H6A_6 C6_6 H6B_6 109.5 . . ?
C3_6 C6_6 H6C_6 109.5 . . ?
H6A_6 C6_6 H6C_6 109.5 . . ?
H6B_6 C6_6 H6C_6 109.5 . . ?
C1_1 Sn2 C1_7 105.03(8) . . ?
C1_1 Sn2 C1_8 99.01(8) . . ?
C1_7 Sn2 C1_8 109.41(8) . . ?
C1_1 Sn2 Pd1 118.84(6) . . ?
C1_7 Sn2 Pd1 108.85(6) . . ?
C1_8 Sn2 Pd1 114.88(6) . . ?
C3_7 C1_7 C4_7 109.3(2) . . ?
C3_7 C1_7 C2_7 108.7(2) . . ?
C4_7 C1_7 C2_7 108.6(2) . . ?
C3_7 C1_7 Sn2 108.27(15) . . ?
C4_7 C1_7 Sn2 113.64(16) . . ?
C2_7 C1_7 Sn2 108.17(15) . . ?
C1_7 C2_7 H2A_7 109.5 . . ?
C1_7 C2_7 H2B_7 109.5 . . ?
H2A_7 C2_7 H2B_7 109.5 . . ?
C1_7 C2_7 H2C_7 109.5 . . ?
H2A_7 C2_7 H2C_7 109.5 . . ?
H2B_7 C2_7 H2C_7 109.5 . . ?
C1_7 C3_7 H3A_7 109.5 . . ?
C1_7 C3_7 H3B_7 109.5 . . ?
H3A_7 C3_7 H3B_7 109.5 . . ?
C1_7 C3_7 H3C_7 109.5 . . ?
H3A_7 C3_7 H3C_7 109.5 . . ?
H3B_7 C3_7 H3C_7 109.5 . . ?
C1_7 C4_7 H4A_7 109.5 . . ?
C1_7 C4_7 H4B_7 109.5 . . ?
H4A_7 C4_7 H4B_7 109.5 . . ?
C1_7 C4_7 H4C_7 109.5 . . ?
H4A_7 C4_7 H4C_7 109.5 . . ?
H4B_7 C4_7 H4C_7 109.5 . . ?
C2_8 C1_8 C4_8 108.8(2) . . ?
C2_8 C1_8 C3_8 108.3(2) . . ?
C4_8 C1_8 C3_8 109.2(2) . . ?
C2_8 C1_8 Sn2 108.27(15) . . ?
C4_8 C1_8 Sn2 111.02(15) . . ?
C3_8 C1_8 Sn2 111.11(16) . . ?
C1_8 C2_8 H2A_8 109.5 . . ?
C1_8 C2_8 H2B_8 109.5 . . ?
H2A_8 C2_8 H2B_8 109.5 . . ?
C1_8 C2_8 H2C_8 109.5 . . ?
H2A_8 C2_8 H2C_8 109.5 . . ?
H2B_8 C2_8 H2C_8 109.5 . . ?
C1_8 C3_8 H3A_8 109.5 . . ?
C1_8 C3_8 H3B_8 109.5 . . ?
H3A_8 C3_8 H3B_8 109.5 . . ?
C1_8 C3_8 H3C_8 109.5 . . ?
H3A_8 C3_8 H3C_8 109.5 . . ?
H3B_8 C3_8 H3C_8 109.5 . . ?
C1_8 C4_8 H4A_8 109.5 . . ?
C1_8 C4_8 H4B_8 109.5 . . ?
H4A_8 C4_8 H4B_8 109.5 . . ?
C1_8 C4_8 H4C_8 109.5 . . ?
H4A_8 C4_8 H4C_8 109.5 . . ?
H4B_8 C4_8 H4C_8 109.5 . . ?
C6_9 C1_9 C2_9 120.0 . . ?
C6_9 C1_9 C7_9 120.0 . . ?
C2_9 C1_9 C7_9 120.0 . . ?
C3_9 C2_9 C1_9 120.0 . . ?
C2_9 C3_9 C4_9 120.0 . . ?
C5_9 C4_9 C3_9 120.0 . . ?
C6_9 C5_9 C4_9 120.0 . . ?
C1_9 C6_9 C5_9 120.0 . . ?
C2_10 C1_10 C6_10 120.0 . . ?
C2_10 C1_10 C7_10 120.0 . . ?
C6_10 C1_10 C7_10 120.0 . . ?
C3_10 C2_10 C1_10 120.0 . . ?
C3_10 C2_10 H6_9 46.5 . . ?
C1_10 C2_10 H6_9 157.0 . . ?
C3_10 C2_10 H2_10 120.0 . . ?
C1_10 C2_10 H2_10 120.0 . . ?
C2_10 C3_10 C4_10 120.0 . . ?
C2_10 C3_10 H3_10 120.0 . . ?
C4_10 C3_10 H3_10 120.0 . . ?
C5_10 C4_10 C3_10 120.0 . . ?
C5_10 C4_10 H4_10 120.0 . . ?
C3_10 C4_10 H4_10 120.0 . . ?
C6_10 C5_10 C4_10 120.0 . . ?
C6_10 C5_10 H5_10 120.0 . . ?
C4_10 C5_10 H5_10 120.0 . . ?
C5_10 C6_10 C1_10 120.0 . . ?
C5_10 C6_10 H6_10 120.0 . . ?
C1_10 C6_10 H6_10 120.0 . . ?
C1_10 C7_10 H7A_10 109.5 . . ?
C1_10 C7_10 H7B_10 109.5 . . ?
H7A_10 C7_10 H7B_10 109.5 . . ?
C1_10 C7_10 H7C_10 109.5 . . ?
H7A_10 C7_10 H7C_10 109.5 . . ?
H7B_10 C7_10 H7C_10 109.5 . . ?
C6_11 C1_11 C2_11 120.0 . . ?
C6_11 C1_11 C7_11 120.0 . . ?
C2_11 C1_11 C7_11 120.0 . . ?
C3_11 C2_11 C1_11 120.0 . . ?
C2_11 C3_11 C4_11 120.0 . . ?
C4_11 C5_11 C6_11 120.0 . . ?
C1_11 C6_11 C5_11 120.0 . . ?

loop_
_geom_bond_atom_site_label_1
_geom_bond_atom_site_label_2
_geom_bond_distance
_geom_bond_site_symmetry_2
_geom_bond_publ_flag
W1 C1 1.959(2) . ?
W1 C2 1.970(2) . ?
W1 C1_2 2.021(2) . ?
W1 C5_1 2.324(2) . ?
W1 C1_1 2.330(2) . ?
W1 C2_1 2.347(2) . ?
W1 C3_1 2.360(2) . ?
W1 C4_1 2.371(2) . ?
W1 Sn1 2.9437(2) . ?
O1 C1 1.162(3) . ?
O2 C2 1.167(3) . ?
C1_1 C2_1 1.432(3) . ?
C1_1 C5_1 1.444(3) . ?
C1_1 Sn2 2.175(2) . ?
C2_1 C3_1 1.425(3) . ?
C2_1 H2_1 0.9500 . ?
C3_1 C4_1 1.412(4) . ?
C3_1 H3_1 0.9500 . ?
C4_1 C5_1 1.422(3) . ?
C4_1 H4_1 0.9500 . ?
C5_1 H5_1 0.9500 . ?
C1_2 N2_2 1.177(3) . ?
N2_2 C3_2 1.457(3) . ?
C3_2 C5_2 1.507(4) . ?
C3_2 C6_2 1.513(4) . ?
C3_2 C4_2 1.521(4) . ?
C4_2 H4A_2 0.9800 . ?
C4_2 H4B_2 0.9800 . ?
C4_2 H4C_2 0.9800 . ?
C5_2 H5A_2 0.9800 . ?
C5_2 H5B_2 0.9800 . ?
C5_2 H5C_2 0.9800 . ?
C6_2 H6A_2 0.9800 . ?
C6_2 H6B_2 0.9800 . ?
C6_2 H6C_2 0.9800 . ?
Sn1 C1_3 2.266(2) . ?
Sn1 C1_4 2.283(2) . ?
Sn1 Pd1 2.6632(2) . ?
C1_3 C3_3 1.528(3) . ?
C1_3 C4_3 1.530(3) . ?
C1_3 C2_3 1.530(3) . ?
C2_3 H2A_3 0.9800 . ?
C2_3 H2B_3 0.9800 . ?
C2_3 H2C_3 0.9800 . ?
C3_3 H3A_3 0.9800 . ?
C3_3 H3B_3 0.9800 . ?
C3_3 H3C_3 0.9800 . ?
C4_3 H4A_3 0.9800 . ?
C4_3 H4B_3 0.9800 . ?
C4_3 H4C_3 0.9800 . ?
C1_4 C4_4 1.526(3) . ?
C1_4 C3_4 1.528(3) . ?
C1_4 C2_4 1.536(3) . ?
C2_4 H2A_4 0.9800 . ?
C2_4 H2B_4 0.9800 . ?
C2_4 H2C_4 0.9800 . ?
C3_4 H3A_4 0.9800 . ?
C3_4 H3B_4 0.9800 . ?
C3_4 H3C_4 0.9800 . ?
C4_4 H4A_4 0.9800 . ?
C4_4 H4B_4 0.9800 . ?
C4_4 H4C_4 0.9800 . ?
Pd1 C1_5 2.020(2) . ?
Pd1 C1_6 2.035(2) . ?
Pd1 Sn2 2.5879(2) . ?
C1_5 N2_5 1.155(3) . ?
N2_5 C3_5 1.461(3) . ?
C3_5 C6_5 1.520(4) . ?
C3_5 C5_5 1.524(3) . ?
C3_5 C4_5 1.527(4) . ?
C4_5 H4A_5 0.9800 . ?
C4_5 H4B_5 0.9800 . ?
C4_5 H4C_5 0.9800 . ?
C5_5 H5A_5 0.9800 . ?
C5_5 H5B_5 0.9800 . ?
C5_5 H5C_5 0.9800 . ?
C6_5 H6A_5 0.9800 . ?
C6_5 H6B_5 0.9800 . ?
C6_5 H6C_5 0.9800 . ?
C1_6 N2_6 1.149(3) . ?
N2_6 C3_6 1.468(3) . ?
C3_6 C6_6 1.514(4) . ?
C3_6 C5_6 1.524(4) . ?
C3_6 C4_6 1.527(5) . ?
C4_6 H4A_6 0.9800 . ?
C4_6 H4B_6 0.9800 . ?
C4_6 H4C_6 0.9800 . ?
C5_6 H5A_6 0.9800 . ?
C5_6 H5B_6 0.9800 . ?
C5_6 H5C_6 0.9800 . ?
C6_6 H6A_6 0.9800 . ?
C6_6 H6B_6 0.9800 . ?
C6_6 H6C_6 0.9800 . ?
Sn2 C1_7 2.221(2) . ?
Sn2 C1_8 2.230(2) . ?
C1_7 C3_7 1.528(3) . ?
C1_7 C4_7 1.531(3) . ?
C1_7 C2_7 1.531(3) . ?
C2_7 H2A_7 0.9800 . ?
C2_7 H2B_7 0.9800 . ?
C2_7 H2C_7 0.9800 . ?
C3_7 H3A_7 0.9800 . ?
C3_7 H3B_7 0.9800 . ?
C3_7 H3C_7 0.9800 . ?
C4_7 H4A_7 0.9800 . ?
C4_7 H4B_7 0.9800 . ?
C4_7 H4C_7 0.9800 . ?
C1_8 C2_8 1.517(3) . ?
C1_8 C4_8 1.524(3) . ?
C1_8 C3_8 1.527(3) . ?
C2_8 H2A_8 0.9800 . ?
C2_8 H2B_8 0.9800 . ?
C2_8 H2C_8 0.9800 . ?
C3_8 H3A_8 0.9800 . ?
C3_8 H3B_8 0.9800 . ?
C3_8 H3C_8 0.9800 . ?
C4_8 H4A_8 0.9800 . ?
C4_8 H4B_8 0.9800 . ?
C4_8 H4C_8 0.9800 . ?
C1_9 C6_9 1.4000 . ?
C1_9 C2_9 1.4000 . ?
C1_9 C7_9 1.5200 . ?
C2_9 C3_9 1.4000 . ?
C2_9 H2_9 1.0800 . ?
C2_9 H6_10 1.2188 . ?
C2_9 H3_11 1.2593 . ?
C3_9 C4_9 1.4000 . ?
C3_9 H3_9 1.0800 . ?
C3_9 H6_10 0.8928 . ?
C3_9 H2_11 0.3880 . ?
C4_9 C5_9 1.4000 . ?
C4_9 H4_9 1.0799 . ?
C5_9 C6_9 1.4000 . ?
C5_9 H5_9 1.0799 . ?
C6_9 H6_9 1.0800 . ?
C7_9 H7A_9 1.0900 . ?
C7_9 H7B_9 1.0899 . ?
C7_9 H7C_9 1.0900 . ?
C1_10 C2_10 1.4000 . ?
C1_10 C6_10 1.4000 . ?
C1_10 C7_10 1.5200 . ?
C2_10 C3_10 1.4000 . ?
C2_10 H2_10 1.0800 . ?
C3_10 C4_10 1.4001 . ?
C3_10 H3_10 1.0800 . ?
C4_10 C5_10 1.4000 . ?
C4_10 H4_10 1.0799 . ?
C5_10 C6_10 1.4000 . ?
C5_10 H5_10 1.0799 . ?
C6_10 H6_10 1.0800 . ?
C7_10 H7A_10 1.0900 . ?
C7_10 H7B_10 1.0899 . ?
C7_10 H7C_10 1.0900 . ?
C1_11 C6_11 1.4000 . ?
C1_11 C2_11 1.4000 . ?
C1_11 C7_11 1.5200 . ?
C2_11 C3_11 1.4000 . ?
C2_11 H2_11 1.0800 . ?
C3_11 C4_11 1.4000 . ?
C3_11 H3_11 1.0800 . ?
C4_11 C5_11 1.4000 . ?
C4_11 H4_11 1.0800 . ?
C5_11 C6_11 1.4000 . ?
C5_11 H5_11 1.0800 . ?
C6_11 H6_11 1.0800 . ?
C7_11 H7A_11 1.0900 . ?
C7_11 H7B_11 1.0900 . ?
C7_11 H7C_11 1.0900 . ?

loop_
_geom_torsion_atom_site_label_1
_geom_torsion_atom_site_label_2
_geom_torsion_atom_site_label_3
_geom_torsion_atom_site_label_4
_geom_torsion
_geom_torsion_site_symmetry_1
_geom_torsion_site_symmetry_2
_geom_torsion_site_symmetry_3
_geom_torsion_site_symmetry_4
_geom_torsion_publ_flag
C1 W1 C1_1 C2_1 -84.43(14) . . . . ?
C2 W1 C1_1 C2_1 146.54(15) . . . . ?
C1_2 W1 C1_1 C2_1 3.47(19) . . . . ?
C5_1 W1 C1_1 C2_1 113.38(18) . . . . ?
C3_1 W1 C1_1 C2_1 36.38(14) . . . . ?
C4_1 W1 C1_1 C2_1 76.85(14) . . . . ?
Sn1 W1 C1_1 C2_1 -157.38(13) . . . . ?
C1 W1 C1_1 C5_1 162.19(13) . . . . ?
C2 W1 C1_1 C5_1 33.16(19) . . . . ?
C1_2 W1 C1_1 C5_1 -109.91(16) . . . . ?
C2_1 W1 C1_1 C5_1 -113.38(18) . . . . ?
C3_1 W1 C1_1 C5_1 -77.00(14) . . . . ?
C4_1 W1 C1_1 C5_1 -36.53(13) . . . . ?
Sn1 W1 C1_1 C5_1 89.24(12) . . . . ?
C1 W1 C1_1 Sn2 43.90(13) . . . . ?
C2 W1 C1_1 Sn2 -85.14(17) . . . . ?
C1_2 W1 C1_1 Sn2 131.80(13) . . . . ?
C5_1 W1 C1_1 Sn2 -118.29(18) . . . . ?
C2_1 W1 C1_1 Sn2 128.33(19) . . . . ?
C3_1 W1 C1_1 Sn2 164.71(16) . . . . ?
C4_1 W1 C1_1 Sn2 -154.82(15) . . . . ?
Sn1 W1 C1_1 Sn2 -29.05(10) . . . . ?
C5_1 C1_1 C2_1 C3_1 1.1(2) . . . . ?
Sn2 C1_1 C2_1 C3_1 177.26(16) . . . . ?
W1 C1_1 C2_1 C3_1 -63.63(16) . . . . ?
C5_1 C1_1 C2_1 W1 64.72(14) . . . . ?
Sn2 C1_1 C2_1 W1 -119.12(18) . . . . ?
C1 W1 C2_1 C3_1 -140.16(15) . . . . ?
C2 W1 C2_1 C3_1 21.1(3) . . . . ?
C1_2 W1 C2_1 C3_1 -59.89(16) . . . . ?
C5_1 W1 C2_1 C3_1 78.34(15) . . . . ?
C1_1 W1 C2_1 C3_1 117.7(2) . . . . ?
C4_1 W1 C2_1 C3_1 36.75(14) . . . . ?
Sn1 W1 C2_1 C3_1 143.19(13) . . . . ?
C1 W1 C2_1 C1_1 102.17(14) . . . . ?
C2 W1 C2_1 C1_1 -96.6(3) . . . . ?
C1_2 W1 C2_1 C1_1 -177.56(14) . . . . ?
C5_1 W1 C2_1 C1_1 -39.34(13) . . . . ?
C3_1 W1 C2_1 C1_1 -117.7(2) . . . . ?
C4_1 W1 C2_1 C1_1 -80.92(14) . . . . ?
Sn1 W1 C2_1 C1_1 25.52(14) . . . . ?
C1_1 C2_1 C3_1 C4_1 -1.6(3) . . . . ?
W1 C2_1 C3_1 C4_1 -64.37(16) . . . . ?
C1_1 C2_1 C3_1 W1 62.75(15) . . . . ?
C1 W1 C3_1 C4_1 165.81(13) . . . . ?
C2 W1 C3_1 C4_1 -54.72(17) . . . . ?
C1_2 W1 C3_1 C4_1 -122.54(15) . . . . ?
C5_1 W1 C3_1 C4_1 37.28(13) . . . . ?
C1_1 W1 C3_1 C4_1 79.74(14) . . . . ?
C2_1 W1 C3_1 C4_1 116.5(2) . . . . ?
Sn1 W1 C3_1 C4_1 57.28(17) . . . . ?
C1 W1 C3_1 C2_1 49.26(17) . . . . ?
C2 W1 C3_1 C2_1 -171.27(14) . . . . ?
C1_2 W1 C3_1 C2_1 120.91(16) . . . . ?
C5_1 W1 C3_1 C2_1 -79.26(15) . . . . ?
C1_1 W1 C3_1 C2_1 -36.81(13) . . . . ?
C4_1 W1 C3_1 C2_1 -116.5(2) . . . . ?
Sn1 W1 C3_1 C2_1 -59.27(19) . . . . ?
C2_1 C3_1 C4_1 C5_1 1.5(3) . . . . ?
W1 C3_1 C4_1 C5_1 -62.13(16) . . . . ?
C2_1 C3_1 C4_1 W1 63.61(16) . . . . ?
C1 W1 C4_1 C3_1 -29.9(3) . . . . ?
C2 W1 C4_1 C3_1 137.23(14) . . . . ?
C1_2 W1 C4_1 C3_1 58.38(14) . . . . ?
C5_1 W1 C4_1 C3_1 -116.62(19) . . . . ?
C1_1 W1 C4_1 C3_1 -79.14(14) . . . . ?
C2_1 W1 C4_1 C3_1 -37.32(13) . . . . ?
Sn1 W1 C4_1 C3_1 -144.19(12) . . . . ?
C1 W1 C4_1 C5_1 86.7(2) . . . . ?
C2 W1 C4_1 C5_1 -106.14(14) . . . . ?
C1_2 W1 C4_1 C5_1 175.00(14) . . . . ?
C1_1 W1 C4_1 C5_1 37.48(13) . . . . ?
C2_1 W1 C4_1 C5_1 79.30(14) . . . . ?
C3_1 W1 C4_1 C5_1 116.62(19) . . . . ?
Sn1 W1 C4_1 C5_1 -27.56(15) . . . . ?
C3_1 C4_1 C5_1 C1_1 -0.8(3) . . . . ?
W1 C4_1 C5_1 C1_1 -64.02(15) . . . . ?
C3_1 C4_1 C5_1 W1 63.22(16) . . . . ?
C2_1 C1_1 C5_1 C4_1 -0.2(2) . . . . ?
Sn2 C1_1 C5_1 C4_1 -176.73(15) . . . . ?
W1 C1_1 C5_1 C4_1 65.32(16) . . . . ?
C2_1 C1_1 C5_1 W1 -65.50(14) . . . . ?
Sn2 C1_1 C5_1 W1 117.95(14) . . . . ?
C1 W1 C5_1 C4_1 -142.92(15) . . . . ?
C2 W1 C5_1 C4_1 83.91(15) . . . . ?
C1_2 W1 C5_1 C4_1 -7.1(2) . . . . ?
C1_1 W1 C5_1 C4_1 -117.07(19) . . . . ?
C2_1 W1 C5_1 C4_1 -78.29(15) . . . . ?
C3_1 W1 C5_1 C4_1 -36.72(14) . . . . ?
Sn1 W1 C5_1 C4_1 155.56(13) . . . . ?
C1 W1 C5_1 C1_1 -25.86(19) . . . . ?
C2 W1 C5_1 C1_1 -159.02(13) . . . . ?
C1_2 W1 C5_1 C1_1 109.97(15) . . . . ?
C2_1 W1 C5_1 C1_1 38.78(12) . . . . ?
C3_1 W1 C5_1 C1_1 80.35(14) . . . . ?
C4_1 W1 C5_1 C1_1 117.07(19) . . . . ?
Sn1 W1 C5_1 C1_1 -87.37(12) . . . . ?
C1 W1 Sn1 C1_3 42.40(9) . . . . ?
C2 W1 Sn1 C1_3 -64.57(9) . . . . ?
C1_2 W1 Sn1 C1_3 -13.34(11) . . . . ?
C5_1 W1 Sn1 C1_3 -176.08(8) . . . . ?
C1_1 W1 Sn1 C1_3 147.60(8) . . . . ?
C2_1 W1 Sn1 C1_3 132.99(9) . . . . ?
C3_1 W1 Sn1 C1_3 166.92(12) . . . . ?
C4_1 W1 Sn1 C1_3 -160.53(9) . . . . ?
C1 W1 Sn1 C1_4 161.57(9) . . . . ?
C2 W1 Sn1 C1_4 54.59(9) . . . . ?
C1_2 W1 Sn1 C1_4 105.83(11) . . . . ?
C5_1 W1 Sn1 C1_4 -56.92(8) . . . . ?
C1_1 W1 Sn1 C1_4 -93.23(8) . . . . ?
C2_1 W1 Sn1 C1_4 -107.85(9) . . . . ?
C3_1 W1 Sn1 C1_4 -73.92(12) . . . . ?
C4_1 W1 Sn1 C1_4 -41.37(9) . . . . ?
C1 W1 Sn1 Pd1 -80.92(7) . . . . ?
C2 W1 Sn1 Pd1 172.10(7) . . . . ?
C1_2 W1 Sn1 Pd1 -136.67(10) . . . . ?
C5_1 W1 Sn1 Pd1 60.59(6) . . . . ?
C1_1 W1 Sn1 Pd1 24.28(5) . . . . ?
C2_1 W1 Sn1 Pd1 9.66(7) . . . . ?
C3_1 W1 Sn1 Pd1 43.59(11) . . . . ?
C4_1 W1 Sn1 Pd1 76.14(6) . . . . ?
C1_4 Sn1 C1_3 C3_3 25.02(17) . . . . ?
Pd1 Sn1 C1_3 C3_3 -81.80(15) . . . . ?
W1 Sn1 C1_3 C3_3 148.55(14) . . . . ?
C1_4 Sn1 C1_3 C4_3 144.24(15) . . . . ?
Pd1 Sn1 C1_3 C4_3 37.42(16) . . . . ?
W1 Sn1 C1_3 C4_3 -92.23(15) . . . . ?
C1_4 Sn1 C1_3 C2_3 -94.55(17) . . . . ?
Pd1 Sn1 C1_3 C2_3 158.62(15) . . . . ?
W1 Sn1 C1_3 C2_3 28.97(17) . . . . ?
C1_3 Sn1 C1_4 C4_4 175.47(15) . . . . ?
Pd1 Sn1 C1_4 C4_4 -72.82(15) . . . . ?
W1 Sn1 C1_4 C4_4 54.68(16) . . . . ?
C1_3 Sn1 C1_4 C3_4 53.95(17) . . . . ?
Pd1 Sn1 C1_4 C3_4 165.66(15) . . . . ?
W1 Sn1 C1_4 C3_4 -66.84(16) . . . . ?
C1_3 Sn1 C1_4 C2_4 -67.64(16) . . . . ?
Pd1 Sn1 C1_4 C2_4 44.07(15) . . . . ?
W1 Sn1 C1_4 C2_4 171.57(13) . . . . ?
C1_3 Sn1 Pd1 C1_5 38.80(9) . . . . ?
C1_4 Sn1 Pd1 C1_5 -72.38(9) . . . . ?
W1 Sn1 Pd1 C1_5 163.20(6) . . . . ?
C6_9 C1_9 C2_9 C3_9 0.0 . . . . ?
C7_9 C1_9 C2_9 C3_9 180.0 . . . . ?
C1_9 C2_9 C3_9 C4_9 0.0 . . . . ?
C2_9 C3_9 C4_9 C5_9 0.0 . . . . ?
C3_9 C4_9 C5_9 C6_9 0.0 . . . . ?
C2_9 C1_9 C6_9 C5_9 0.0 . . . . ?
C7_9 C1_9 C6_9 C5_9 180.0 . . . . ?
C4_9 C5_9 C6_9 C1_9 0.0 . . . . ?
C6_10 C1_10 C2_10 C3_10 0.0 . . . . ?
C7_10 C1_10 C2_10 C3_10 180.0 . . . . ?
C1_10 C2_10 C3_10 C4_10 0.0 . . . . ?
C2_10 C3_10 C4_10 C5_10 0.0 . . . . ?
C3_10 C4_10 C5_10 C6_10 0.0 . . . . ?
C4_10 C5_10 C6_10 C1_10 0.0 . . . . ?
C2_10 C1_10 C6_10 C5_10 0.0 . . . . ?
C7_10 C1_10 C6_10 C5_10 180.0 . . . . ?
C6_11 C1_11 C2_11 C3_11 0.0 . . . . ?
C7_11 C1_11 C2_11 C3_11 180.0 . . . . ?
C1_11 C2_11 C3_11 C4_11 0.0 . . . . ?
C2_11 C3_11 C4_11 C5_11 0.0 . . . . ?
C3_11 C4_11 C5_11 C6_11 0.0 . . . . ?
C2_11 C1_11 C6_11 C5_11 0.0 . . . . ?
C7_11 C1_11 C6_11 C5_11 180.0 . . . . ?
C4_11 C5_11 C6_11 C1_11 0.0 . . . . ?
